data_1529365
loop_
_publ_author_name
'Andrella, Nicholas O.'
'Sicard, Alexandre J.'
'Gorelsky, Serge I.'
'Korobkov, Ilia'
'Baker, R. Tom'

_publ_section_title
;
 A T-shaped Ni[\k2-(CF2)4--] NHC complex: unusual Csp3--F and M--CFbond
 functionalization reactions
;
_journal_issue 11
_journal_name_full 'Chem. Sci.'
_journal_page_first 6392
_journal_paper_doi 10.1039/C5SC01886B
_journal_volume 6
_journal_year 2015
_chemical_absolute_configuration ad
_chemical_formula_sum 'C31 H38 F8 N2 Ni'
_chemical_formula_weight 649.34
_chemical_name_common '[Ni[k2-(CF2)4-](SIPr)] '
_chemical_name_systematic
; 
 ? 
;
_space_group_IT_number 19
_symmetry_cell_setting orthorhombic
_symmetry_space_group_name_Hall 'P 2ac 2ab'
_symmetry_space_group_name_H-M 'P 21 21 21'
_atom_sites_solution_hydrogens geom
_atom_sites_solution_primary direct
_atom_sites_solution_secondary difmap
_audit_creation_method SHELXL-97
_audit_update_record
;
2015-02-17 deposited with the CCDC.
2015-07-28 downloaded from the CCDC.
;
_cell_angle_alpha 90.00
_cell_angle_beta 90.00
_cell_angle_gamma 90.00
_cell_formula_units_Z 4
_cell_length_a 10.8851(4)
_cell_length_b 15.5440(6)
_cell_length_c 18.9208(7)
_cell_measurement_reflns_used 9846
_cell_measurement_temperature 200(2)
_cell_measurement_theta_max 28.14
_cell_measurement_theta_min 2.52
_cell_volume 3201.4(2)
_computing_cell_refinement 'APEX II, Bruker (2009)'
_computing_data_collection 'APEX II, Bruker (2009)'
_computing_data_reduction 'XPREP, Bruker (2009)'
_computing_molecular_graphics 'SHELXTL, Bruker (2004)'
_computing_publication_material 'SHELXTL, Bruker (2004)'
_computing_structure_refinement 'SHELXL-97 (Sheldrick, 2008)'
_computing_structure_solution 'SHELXS-97 (Sheldrick, 2008)'
_diffrn_ambient_temperature 200(2)
_diffrn_measured_fraction_theta_full 0.993
_diffrn_measured_fraction_theta_max 0.993
_diffrn_measurement_device_type 'Bruker APEX-II CCD'
_diffrn_measurement_method '\f and \w scans'
_diffrn_radiation_monochromator graphite
_diffrn_radiation_source 'fine-focus sealed tube'
_diffrn_radiation_type MoK\a
_diffrn_radiation_wavelength 0.71073
_diffrn_reflns_av_R_equivalents 0.0281
_diffrn_reflns_av_sigmaI/netI 0.0229
_diffrn_reflns_limit_h_max 14
_diffrn_reflns_limit_h_min -14
_diffrn_reflns_limit_k_max 20
_diffrn_reflns_limit_k_min -20
_diffrn_reflns_limit_l_max 25
_diffrn_reflns_limit_l_min -25
_diffrn_reflns_number 45918
_diffrn_reflns_theta_full 28.32
_diffrn_reflns_theta_max 28.32
_diffrn_reflns_theta_min 2.15
_exptl_absorpt_coefficient_mu 0.675
_exptl_absorpt_correction_T_max 0.9543
_exptl_absorpt_correction_T_min 0.8713
_exptl_absorpt_correction_type multi-scan
_exptl_absorpt_process_details 'SADABS, Bruker (2003)'
_exptl_crystal_colour red
_exptl_crystal_density_diffrn 1.347
_exptl_crystal_density_meas ?
_exptl_crystal_density_method 'not measured'
_exptl_crystal_description block
_exptl_crystal_F_000 1352
_exptl_crystal_size_max 0.21
_exptl_crystal_size_mid 0.11
_exptl_crystal_size_min 0.07
_refine_diff_density_max 0.327
_refine_diff_density_min -0.224
_refine_diff_density_rms 0.043
_refine_ls_abs_structure_details 'Flack H D (1983), Acta Cryst. A39, 876-881'
_refine_ls_abs_structure_Flack 0.144(7)
_refine_ls_extinction_method none
_refine_ls_goodness_of_fit_ref 1.035
_refine_ls_hydrogen_treatment constr
_refine_ls_matrix_type full
_refine_ls_number_parameters 380
_refine_ls_number_reflns 7927
_refine_ls_number_restraints 0
_refine_ls_restrained_S_all 1.035
_refine_ls_R_factor_all 0.0318
_refine_ls_R_factor_gt 0.0266
_refine_ls_shift/su_max 0.001
_refine_ls_shift/su_mean 0.000
_refine_ls_structure_factor_coef Fsqd
_refine_ls_weighting_details 'calc w=1/[\s^2^(Fo^2^)+(0.0428P)^2^]'
_refine_ls_weighting_scheme calc
_refine_ls_wR_factor_gt 0.0643
_refine_ls_wR_factor_ref 0.0663
_reflns_number_gt 7204
_reflns_number_total 7927
_reflns_threshold_expression >2sigma(I)
_cod_data_source_file c5sc01886b2.cif
_cod_data_source_block tb065
_cod_depositor_comments
;
The following automatic conversions were performed:

'_symmetry_cell_setting' value 'Orthorhombic' changed to
'orthorhombic' according to
/usr/data/users/saulius/crontab/automatic-downloads/rss-feeds/RSC/lib/dictionaries/cif_core.dic
dictionary named 'cif_core.dic' version 2.4.2 from 2011-04-26.

'_exptl_crystal_density_meas' value 'n/a' was changed to '?' - the
value is perceived as not measured.

Automatic conversion script
Id: cif_fix_values 3271 2015-04-21 07:52:19Z andrius 

 Adding full bibliography for 1529364--1529368.cif.
;
_cod_original_sg_symbol_H-M P2(1)2(1)2(1)
_cod_database_code 1529365

loop_
_symmetry_equiv_pos_as_xyz
'x, y, z'
'-x+1/2, -y, z+1/2'
'-x, y+1/2, -z+1/2'
'x+1/2, -y+1/2, -z'

loop_
_atom_site_label
_atom_site_type_symbol
_atom_site_fract_x
_atom_site_fract_y
_atom_site_fract_z
_atom_site_U_iso_or_equiv
_atom_site_adp_type
_atom_site_occupancy
_atom_site_symmetry_multiplicity
_atom_site_calc_flag
_atom_site_refinement_flags
Ni1 Ni 0.838172(14) 0.504086(11) 0.979824(8) 0.02281(5) Uani 1 1 d .
N1 N 0.89653(12) 0.55873(8) 0.84091(6) 0.0229(2) Uani 1 1 d .
N2 N 0.90533(11) 0.41944(7) 0.84203(6) 0.0219(2) Uani 1 1 d .
F1 F 0.78193(12) 0.61791(7) 1.08603(6) 0.0503(3) Uani 1 1 d .
F2 F 0.66589(8) 0.50396(9) 1.09237(5) 0.0538(3) Uani 1 1 d .
F3 F 0.87105(11) 0.53465(8) 1.19317(5) 0.0539(3) Uani 1 1 d .
F4 F 0.83920(11) 0.41044(7) 1.14437(6) 0.0525(3) Uani 1 1 d .
F5 F 1.03790(10) 0.57515(7) 1.09405(6) 0.0494(3) Uani 1 1 d .
F6 F 1.07930(11) 0.44760(8) 1.13493(5) 0.0546(3) Uani 1 1 d .
F7 F 0.97711(10) 0.37206(6) 1.02463(5) 0.0414(2) Uani 1 1 d .
F8 F 1.08767(8) 0.47748(7) 0.98478(5) 0.0432(2) Uani 1 1 d .
C1 C 0.88803(11) 0.48918(9) 0.88211(6) 0.0208(2) Uani 1 1 d .
C2 C 0.91918(16) 0.53809(10) 0.76562(7) 0.0295(3) Uani 1 1 d .
H2A H 0.9997 0.5604 0.7497 0.035 Uiso 1 1 calc R
H2B H 0.8537 0.5617 0.7349 0.035 Uiso 1 1 calc R
C3 C 0.91732(16) 0.44026(10) 0.76596(7) 0.0291(3) Uani 1 1 d .
H3A H 0.8467 0.4178 0.7387 0.035 Uiso 1 1 calc R
H3B H 0.9943 0.4164 0.7461 0.035 Uiso 1 1 calc R
C4 C 0.89287(14) 0.64561(9) 0.86668(7) 0.0236(3) Uani 1 1 d .
C5 C 0.77808(17) 0.68418(11) 0.87794(8) 0.0321(4) Uani 1 1 d .
C6 C 0.7773(2) 0.76854(13) 0.90178(10) 0.0454(5) Uani 1 1 d .
H6A H 0.7011 0.7963 0.9108 0.054 Uiso 1 1 calc R
C7 C 0.8849(2) 0.81260(12) 0.91258(10) 0.0521(5) Uani 1 1 d .
H7A H 0.8822 0.8704 0.9287 0.063 Uiso 1 1 calc R
C8 C 0.9955(2) 0.77445(12) 0.90047(9) 0.0431(4) Uani 1 1 d .
H8A H 1.0688 0.8063 0.9080 0.052 Uiso 1 1 calc R
C9 C 1.00331(16) 0.68909(10) 0.87716(7) 0.0286(3) Uani 1 1 d .
C10 C 0.66077(17) 0.63410(13) 0.86596(9) 0.0408(4) Uani 1 1 d .
H10A H 0.6761 0.5921 0.8269 0.049 Uiso 1 1 calc R
C11 C 0.5528(2) 0.6912(2) 0.84391(18) 0.0875(11) Uani 1 1 d .
H11A H 0.5745 0.7231 0.8010 0.131 Uiso 1 1 calc R
H11B H 0.5340 0.7319 0.8820 0.131 Uiso 1 1 calc R
H11C H 0.4806 0.6552 0.8346 0.131 Uiso 1 1 calc R
C12 C 0.62685(17) 0.58294(13) 0.93230(10) 0.0443(4) Uani 1 1 d .
H12A H 0.6957 0.5457 0.9457 0.066 Uiso 1 1 calc R
H12B H 0.5543 0.5475 0.9226 0.066 Uiso 1 1 calc R
H12C H 0.6088 0.6228 0.9711 0.066 Uiso 1 1 calc R
C13 C 1.12709(15) 0.64851(11) 0.86306(8) 0.0323(4) Uani 1 1 d .
H13A H 1.1137 0.5862 0.8524 0.039 Uiso 1 1 calc R
C14 C 1.18801(18) 0.69004(15) 0.79843(10) 0.0479(5) Uani 1 1 d .
H14A H 1.1331 0.6853 0.7576 0.072 Uiso 1 1 calc R
H14B H 1.2655 0.6605 0.7881 0.072 Uiso 1 1 calc R
H14C H 1.2044 0.7509 0.8083 0.072 Uiso 1 1 calc R
C15 C 1.2122(2) 0.65491(14) 0.92763(10) 0.0505(5) Uani 1 1 d .
H15A H 1.2914 0.6281 0.9166 0.076 Uiso 1 1 calc R
H15B H 1.1744 0.6251 0.9678 0.076 Uiso 1 1 calc R
H15C H 1.2249 0.7156 0.9397 0.076 Uiso 1 1 calc R
C16 C 0.90005(14) 0.33127(9) 0.86378(7) 0.0232(3) Uani 1 1 d .
C17 C 1.00924(15) 0.28449(10) 0.86830(7) 0.0264(3) Uani 1 1 d .
C18 C 1.00132(18) 0.19746(11) 0.88621(8) 0.0346(4) Uani 1 1 d .
H18A H 1.0741 0.1639 0.8889 0.042 Uiso 1 1 calc R
C19 C 0.88966(19) 0.15977(11) 0.89999(8) 0.0385(4) Uani 1 1 d .
H19A H 0.8862 0.1007 0.9127 0.046 Uiso 1 1 calc R
C20 C 0.78241(19) 0.20707(11) 0.89553(8) 0.0362(4) Uani 1 1 d .
H20A H 0.7060 0.1801 0.9056 0.043 Uiso 1 1 calc R
C21 C 0.78454(15) 0.29357(10) 0.87651(7) 0.0266(3) Uani 1 1 d .
C22 C 1.13442(14) 0.32458(11) 0.85355(8) 0.0314(3) Uani 1 1 d .
H22A H 1.1231 0.3882 0.8489 0.038 Uiso 1 1 calc R
C23 C 1.22630(17) 0.30827(13) 0.91326(9) 0.0422(4) Uani 1 1 d .
H23A H 1.3052 0.3349 0.9014 0.063 Uiso 1 1 calc R
H23B H 1.2377 0.2462 0.9194 0.063 Uiso 1 1 calc R
H23C H 1.1949 0.3332 0.9572 0.063 Uiso 1 1 calc R
C24 C 1.18593(18) 0.29056(14) 0.78358(9) 0.0460(5) Uani 1 1 d .
H24A H 1.1266 0.3012 0.7456 0.069 Uiso 1 1 calc R
H24B H 1.2010 0.2286 0.7876 0.069 Uiso 1 1 calc R
H24C H 1.2632 0.3201 0.7727 0.069 Uiso 1 1 calc R
C25 C 0.66472(16) 0.34323(11) 0.87060(8) 0.0308(3) Uani 1 1 d .
H25A H 0.6847 0.4029 0.8546 0.037 Uiso 1 1 calc R
C26 C 0.60176(18) 0.34959(12) 0.94292(9) 0.0435(4) Uani 1 1 d .
H26A H 0.6580 0.3762 0.9769 0.065 Uiso 1 1 calc R
H26B H 0.5796 0.2918 0.9593 0.065 Uiso 1 1 calc R
H26C H 0.5274 0.3848 0.9388 0.065 Uiso 1 1 calc R
C27 C 0.57725(18) 0.30312(15) 0.81604(11) 0.0487(5) Uani 1 1 d .
H27A H 0.6184 0.3001 0.7700 0.073 Uiso 1 1 calc R
H27B H 0.5032 0.3387 0.8120 0.073 Uiso 1 1 calc R
H27C H 0.5544 0.2450 0.8313 0.073 Uiso 1 1 calc R
C28 C 0.78405(15) 0.52982(10) 1.07486(8) 0.0313(3) Uani 1 1 d .
C29 C 0.87039(15) 0.49307(11) 1.13028(7) 0.0342(3) Uani 1 1 d .
C30 C 0.99731(14) 0.49323(12) 1.09661(7) 0.0326(3) Uani 1 1 d .
C31 C 0.98161(14) 0.45955(9) 1.02066(8) 0.0277(3) Uani 1 1 d .

loop_
_atom_site_aniso_label
_atom_site_aniso_U_11
_atom_site_aniso_U_22
_atom_site_aniso_U_33
_atom_site_aniso_U_23
_atom_site_aniso_U_13
_atom_site_aniso_U_12
Ni1 0.02330(8) 0.02474(9) 0.02037(7) 0.00090(7) 0.00427(6) 0.00204(8)
N1 0.0268(6) 0.0229(6) 0.0189(5) 0.0005(4) 0.0003(5) -0.0028(5)
N2 0.0219(6) 0.0243(6) 0.0194(5) 0.0002(4) 0.0012(5) 0.0001(5)
F1 0.0629(7) 0.0381(6) 0.0499(6) -0.0104(5) 0.0003(5) 0.0232(5)
F2 0.0319(5) 0.0934(9) 0.0361(4) -0.0018(6) 0.0124(4) -0.0033(7)
F3 0.0593(7) 0.0750(8) 0.0273(5) -0.0183(5) 0.0000(4) 0.0162(6)
F4 0.0693(8) 0.0446(6) 0.0436(5) 0.0156(4) 0.0131(6) -0.0036(6)
F5 0.0453(6) 0.0420(6) 0.0609(7) -0.0165(5) -0.0002(5) -0.0115(5)
F6 0.0553(7) 0.0713(8) 0.0371(5) -0.0076(5) -0.0156(5) 0.0282(6)
F7 0.0603(6) 0.0271(5) 0.0367(5) -0.0046(4) -0.0032(5) 0.0144(4)
F8 0.0259(4) 0.0662(7) 0.0374(5) -0.0024(5) 0.0065(4) 0.0050(4)
C1 0.0154(5) 0.0242(7) 0.0227(5) 0.0017(5) -0.0016(4) -0.0008(6)
C2 0.0391(9) 0.0319(8) 0.0175(6) 0.0016(5) -0.0003(6) -0.0076(7)
C3 0.0384(9) 0.0299(8) 0.0191(6) 0.0004(5) -0.0015(6) 0.0027(7)
C4 0.0301(8) 0.0233(7) 0.0175(6) 0.0024(5) 0.0012(6) -0.0023(6)
C5 0.0359(9) 0.0361(9) 0.0244(7) 0.0063(6) 0.0043(6) 0.0072(7)
C6 0.0562(12) 0.0447(11) 0.0352(9) -0.0008(7) 0.0112(8) 0.0194(10)
C7 0.0787(16) 0.0331(10) 0.0445(10) -0.0108(8) 0.0088(10) 0.0020(10)
C8 0.0601(13) 0.0332(9) 0.0359(9) -0.0084(7) 0.0011(8) -0.0134(9)
C9 0.0351(9) 0.0293(8) 0.0213(6) 0.0006(5) -0.0007(6) -0.0071(7)
C10 0.0275(8) 0.0554(11) 0.0396(8) 0.0128(7) 0.0012(8) 0.0025(8)
C11 0.0333(12) 0.108(2) 0.122(2) 0.067(2) -0.0073(14) 0.0094(13)
C12 0.0383(9) 0.0486(11) 0.0459(9) 0.0100(8) 0.0109(8) 0.0055(8)
C13 0.0270(8) 0.0412(9) 0.0288(7) 0.0017(6) -0.0027(6) -0.0078(7)
C14 0.0338(10) 0.0720(14) 0.0381(9) 0.0112(9) 0.0027(7) -0.0089(9)
C15 0.0438(10) 0.0668(13) 0.0408(10) 0.0092(9) -0.0180(8) -0.0160(10)
C16 0.0283(8) 0.0238(7) 0.0174(6) -0.0024(5) 0.0000(6) -0.0024(6)
C17 0.0312(8) 0.0273(8) 0.0206(6) -0.0035(5) -0.0031(6) 0.0035(6)
C18 0.0461(10) 0.0313(8) 0.0266(7) -0.0029(6) -0.0067(7) 0.0079(7)
C19 0.0593(12) 0.0242(8) 0.0320(8) 0.0030(6) -0.0055(8) -0.0038(8)
C20 0.0471(10) 0.0332(9) 0.0285(8) 0.0013(6) 0.0020(7) -0.0119(8)
C21 0.0263(7) 0.0313(8) 0.0220(7) -0.0015(6) 0.0002(6) -0.0042(6)
C22 0.0264(8) 0.0375(9) 0.0303(7) -0.0058(6) -0.0020(6) 0.0050(6)
C23 0.0302(9) 0.0583(12) 0.0382(9) -0.0075(8) -0.0060(7) 0.0064(8)
C24 0.0408(11) 0.0630(12) 0.0342(9) -0.0083(8) 0.0067(7) 0.0069(9)
C25 0.0238(8) 0.0376(8) 0.0310(7) -0.0015(6) 0.0029(7) -0.0059(7)
C26 0.0406(10) 0.0502(11) 0.0396(9) -0.0042(8) 0.0123(8) -0.0044(8)
C27 0.0344(10) 0.0645(13) 0.0471(10) -0.0118(9) -0.0076(8) -0.0032(9)
C28 0.0290(7) 0.0351(8) 0.0297(7) -0.0040(6) 0.0088(6) 0.0047(6)
C29 0.0444(8) 0.0352(8) 0.0230(6) -0.0048(6) 0.0045(5) 0.0033(8)
C30 0.0330(7) 0.0339(8) 0.0308(6) -0.0067(7) -0.0040(5) 0.0076(8)
C31 0.0310(7) 0.0261(7) 0.0259(6) -0.0004(6) 0.0036(6) 0.0062(6)

loop_
_atom_type_symbol
_atom_type_description
_atom_type_scat_dispersion_real
_atom_type_scat_dispersion_imag
_atom_type_scat_source
C C 0.0033 0.0016 'International Tables Vol C Tables 4.2.6.8 and 6.1.1.4'
H H 0.0000 0.0000 'International Tables Vol C Tables 4.2.6.8 and 6.1.1.4'
N N 0.0061 0.0033 'International Tables Vol C Tables 4.2.6.8 and 6.1.1.4'
F F 0.0171 0.0103 'International Tables Vol C Tables 4.2.6.8 and 6.1.1.4'
Ni Ni 0.3393 1.1124 'International Tables Vol C Tables 4.2.6.8 and 6.1.1.4'

loop_
_geom_angle_atom_site_label_1
_geom_angle_atom_site_label_2
_geom_angle_atom_site_label_3
_geom_angle
C31 Ni1 C28 86.95(6)
C31 Ni1 C1 96.64(6)
C28 Ni1 C1 174.63(6)
C1 N1 C4 124.12(11)
C1 N1 C2 113.42(11)
C4 N1 C2 122.33(11)
C1 N2 C16 127.41(11)
C1 N2 C3 112.75(11)
C16 N2 C3 119.47(11)
N1 C1 N2 108.40(11)
N1 C1 Ni1 118.59(10)
N2 C1 Ni1 132.60(10)
N1 C2 C3 102.14(12)
N2 C3 C2 102.93(12)
C9 C4 C5 122.67(14)
C9 C4 N1 118.72(13)
C5 C4 N1 118.57(13)
C6 C5 C4 117.34(17)
C6 C5 C10 122.02(17)
C4 C5 C10 120.63(14)
C7 C6 C5 121.01(18)
C6 C7 C8 120.83(17)
C7 C8 C9 121.26(19)
C4 C9 C8 116.88(16)
C4 C9 C13 122.78(14)
C8 C9 C13 120.32(16)
C5 C10 C11 113.00(18)
C5 C10 C12 110.36(15)
C11 C10 C12 109.83(17)
C9 C13 C14 110.52(14)
C9 C13 C15 111.70(15)
C14 C13 C15 110.26(14)
C17 C16 C21 122.21(13)
C17 C16 N2 118.81(13)
C21 C16 N2 118.90(13)
C16 C17 C18 117.81(16)
C16 C17 C22 122.49(14)
C18 C17 C22 119.69(15)
C19 C18 C17 120.89(17)
C18 C19 C20 120.57(15)
C19 C20 C21 121.03(17)
C20 C21 C16 117.46(16)
C20 C21 C25 119.69(15)
C16 C21 C25 122.85(13)
C17 C22 C23 112.42(14)
C17 C22 C24 110.15(14)
C23 C22 C24 109.99(14)
C21 C25 C26 110.53(13)
C21 C25 C27 112.03(14)
C26 C25 C27 110.41(15)
F1 C28 F2 103.56(13)
F1 C28 C29 106.05(13)
F2 C28 C29 107.44(12)
F1 C28 Ni1 110.56(10)
F2 C28 Ni1 116.38(11)
C29 C28 Ni1 112.05(10)
F4 C29 F3 106.32(13)
F4 C29 C30 108.15(14)
F3 C29 C30 111.25(13)
F4 C29 C28 109.70(13)
F3 C29 C28 115.48(14)
C30 C29 C28 105.79(11)
F5 C30 F6 107.37(13)
F5 C30 C29 108.31(14)
F6 C30 C29 111.98(13)
F5 C30 C31 108.91(13)
F6 C30 C31 113.32(13)
C29 C30 C31 106.84(12)
F7 C31 F8 105.13(11)
F7 C31 C30 106.98(12)
F8 C31 C30 107.48(12)
F7 C31 Ni1 111.18(10)
F8 C31 Ni1 115.03(10)
C30 C31 Ni1 110.60(10)

loop_
_geom_bond_atom_site_label_1
_geom_bond_atom_site_label_2
_geom_bond_distance
Ni1 C31 1.8746(15)
Ni1 C28 1.9341(14)
Ni1 C1 1.9408(12)
N1 C1 1.3360(17)
N1 C4 1.4363(18)
N1 C2 1.4811(17)
N2 C1 1.3362(17)
N2 C16 1.4322(18)
N2 C3 1.4810(17)
F1 C28 1.3857(19)
F2 C28 1.3876(18)
F3 C29 1.3541(17)
F4 C29 1.355(2)
F5 C30 1.349(2)
F6 C30 1.3510(18)
F7 C31 1.3629(17)
F8 C31 1.3680(17)
C2 C3 1.521(2)
C4 C9 1.393(2)
C4 C5 1.402(2)
C5 C6 1.387(3)
C5 C10 1.513(3)
C6 C7 1.372(3)
C7 C8 1.362(3)
C8 C9 1.401(2)
C9 C13 1.511(2)
C10 C11 1.531(3)
C10 C12 1.531(2)
C13 C14 1.534(2)
C13 C15 1.536(2)
C16 C17 1.396(2)
C16 C21 1.408(2)
C17 C18 1.397(2)
C17 C22 1.524(2)
C18 C19 1.374(3)
C19 C20 1.382(3)
C20 C21 1.392(2)
C21 C25 1.520(2)
C22 C23 1.530(2)
C22 C24 1.532(2)
C25 C26 1.534(2)
C25 C27 1.536(2)
C28 C29 1.520(2)
C29 C30 1.521(2)
C30 C31 1.539(2)

loop_
_geom_torsion_atom_site_label_1
_geom_torsion_atom_site_label_2
_geom_torsion_atom_site_label_3
_geom_torsion_atom_site_label_4
_geom_torsion
C4 N1 C1 N2 -174.72(14)
C2 N1 C1 N2 1.17(16)
C4 N1 C1 Ni1 11.72(18)
C2 N1 C1 Ni1 -172.39(10)
C16 N2 C1 N1 -177.75(14)
C3 N2 C1 N1 -4.85(15)
C16 N2 C1 Ni1 -5.4(2)
C3 N2 C1 Ni1 167.47(11)
C31 Ni1 C1 N1 -119.26(11)
C28 Ni1 C1 N1 12.6(7)
C31 Ni1 C1 N2 69.05(13)
C28 Ni1 C1 N2 -159.1(6)
C1 N1 C2 C3 2.68(19)
C4 N1 C2 C3 178.66(14)
C1 N2 C3 C2 6.31(18)
C16 N2 C3 C2 179.83(14)
N1 C2 C3 N2 -4.96(18)
C1 N1 C4 C9 97.89(16)
C2 N1 C4 C9 -77.64(18)
C1 N1 C4 C5 -84.25(18)
C2 N1 C4 C5 100.21(17)
C9 C4 C5 C6 -1.3(2)
N1 C4 C5 C6 -179.02(13)
C9 C4 C5 C10 -179.86(14)
N1 C4 C5 C10 2.4(2)
C4 C5 C6 C7 1.1(3)
C10 C5 C6 C7 179.71(17)
C5 C6 C7 C8 -0.3(3)
C6 C7 C8 C9 -0.5(3)
C5 C4 C9 C8 0.5(2)
N1 C4 C9 C8 178.30(13)
C5 C4 C9 C13 -178.20(14)
N1 C4 C9 C13 -0.4(2)
C7 C8 C9 C4 0.3(3)
C7 C8 C9 C13 179.12(17)
C6 C5 C10 C11 30.6(3)
C4 C5 C10 C11 -150.8(2)
C6 C5 C10 C12 -92.8(2)
C4 C5 C10 C12 85.75(19)
C4 C9 C13 C14 110.36(17)
C8 C9 C13 C14 -68.3(2)
C4 C9 C13 C15 -126.48(16)
C8 C9 C13 C15 54.8(2)
C1 N2 C16 C17 -108.00(16)
C3 N2 C16 C17 79.52(17)
C1 N2 C16 C21 75.09(18)
C3 N2 C16 C21 -97.39(16)
C21 C16 C17 C18 -0.1(2)
N2 C16 C17 C18 -176.87(12)
C21 C16 C17 C22 179.08(14)
N2 C16 C17 C22 2.3(2)
C16 C17 C18 C19 -1.0(2)
C22 C17 C18 C19 179.79(14)
C17 C18 C19 C20 0.8(2)
C18 C19 C20 C21 0.5(2)
C19 C20 C21 C16 -1.5(2)
C19 C20 C21 C25 178.72(14)
C17 C16 C21 C20 1.3(2)
N2 C16 C21 C20 178.13(12)
C17 C16 C21 C25 -178.94(13)
N2 C16 C21 C25 -2.1(2)
C16 C17 C22 C23 128.29(15)
C18 C17 C22 C23 -52.57(19)
C16 C17 C22 C24 -108.67(16)
C18 C17 C22 C24 70.47(18)
C20 C21 C25 C26 64.55(18)
C16 C21 C25 C26 -115.17(16)
C20 C21 C25 C27 -59.03(19)
C16 C21 C25 C27 121.25(16)
C31 Ni1 C28 F1 110.97(12)
C1 Ni1 C28 F1 -21.2(7)
C31 Ni1 C28 F2 -131.29(12)
C1 Ni1 C28 F2 96.5(6)
C31 Ni1 C28 C29 -7.10(12)
C1 Ni1 C28 C29 -139.3(6)
F1 C28 C29 F4 153.45(12)
F2 C28 C29 F4 43.20(15)
Ni1 C28 C29 F4 -85.83(13)
F1 C28 C29 F3 33.37(18)
F2 C28 C29 F3 -76.88(18)
Ni1 C28 C29 F3 154.09(12)
F1 C28 C29 C30 -90.13(15)
F2 C28 C29 C30 159.62(12)
Ni1 C28 C29 C30 30.59(16)
F4 C29 C30 F5 -169.23(12)
F3 C29 C30 F5 -52.83(17)
C28 C29 C30 F5 73.30(15)
F4 C29 C30 F6 -51.02(16)
F3 C29 C30 F6 65.38(19)
C28 C29 C30 F6 -168.49(13)
F4 C29 C30 C31 73.59(15)
F3 C29 C30 C31 -170.00(13)
C28 C29 C30 C31 -43.87(17)
F5 C30 C31 F7 162.14(12)
F6 C30 C31 F7 42.71(17)
C29 C30 C31 F7 -81.08(15)
F5 C30 C31 F8 49.67(15)
F6 C30 C31 F8 -69.76(17)
C29 C30 C31 F8 166.45(13)
F5 C30 C31 Ni1 -76.64(13)
F6 C30 C31 Ni1 163.93(11)
C29 C30 C31 Ni1 40.13(16)
C28 Ni1 C31 F7 100.11(11)
C1 Ni1 C31 F7 -83.90(10)
C28 Ni1 C31 F8 -140.57(11)
C1 Ni1 C31 F8 35.42(11)
C28 Ni1 C31 C30 -18.59(11)
C1 Ni1 C31 C30 157.41(11)
